data_7129368
loop_
_publ_author_name
'Yuan, Shu-Pei'
'Dou, Pei-Hao'
'Jia, Yun-Qing'
'Zhao, Jian-Qiang'
'You, Yong'
'Wang, Zhen-Hua'
'Zhou, Ming-Qiang'
'Yuan, Weicheng'

_publ_section_title
;
 Catalytic asymmetric aromatizing inverse electron-demand [4+2]
 cycloaddition of 1-thioaurones and 1-azaaurones
;
_journal_name_full 'Chemical Communications'
_journal_paper_doi 10.1039/D1CC06357J
_journal_year 2021
_chemical_formula_sum 'C38 H29 F N2 O5 S'
_chemical_formula_weight 644.69
_space_group_crystal_system monoclinic
_space_group_IT_number 4
_space_group_name_Hall 'P 2yb'
_space_group_name_H-M_alt 'P 1 21 1'
_atom_sites_solution_hydrogens mixed
_audit_creation_method SHELXL-2014/7
_audit_update_record
;
2021-10-14 deposited with the CCDC.	2021-12-08 downloaded from the CCDC.
;
_cell_angle_alpha 90
_cell_angle_beta 111.418(4)
_cell_angle_gamma 90
_cell_formula_units_Z 4
_cell_length_a 12.9471(4)
_cell_length_b 19.2285(4)
_cell_length_c 13.9330(4)
_cell_measurement_temperature 293(2)
_cell_volume 3229.12(18)
_computing_structure_refinement 'SHELXL-2014/7 (Sheldrick, 2014)'
_diffrn_ambient_temperature 293(2)
_diffrn_measured_fraction_theta_full 1.000
_diffrn_measured_fraction_theta_max 0.985
_diffrn_radiation_type CuK\a
_diffrn_radiation_wavelength 1.54184
_diffrn_reflns_av_R_equivalents 0.0351
_diffrn_reflns_av_unetI/netI 0.0478
_diffrn_reflns_Laue_measured_fraction_full 1.000
_diffrn_reflns_Laue_measured_fraction_max 0.985
_diffrn_reflns_limit_h_max 15
_diffrn_reflns_limit_h_min -15
_diffrn_reflns_limit_k_max 23
_diffrn_reflns_limit_k_min -23
_diffrn_reflns_limit_l_max 16
_diffrn_reflns_limit_l_min -10
_diffrn_reflns_number 25310
_diffrn_reflns_point_group_measured_fraction_full 0.996
_diffrn_reflns_point_group_measured_fraction_max 0.971
_diffrn_reflns_theta_full 67.684
_diffrn_reflns_theta_max 71.189
_diffrn_reflns_theta_min 3.667
_exptl_absorpt_coefficient_mu 1.334
_exptl_crystal_density_diffrn 1.326
_exptl_crystal_F_000 1344
_exptl_crystal_size_max 0.150
_exptl_crystal_size_mid 0.110
_exptl_crystal_size_min 0.100
_refine_diff_density_max 0.193
_refine_diff_density_min -0.177
_refine_diff_density_rms 0.032
_refine_ls_abs_structure_details
;
 Flack x determined using 3447 quotients [(I+)-(I-)]/[(I+)+(I-)]
 (Parsons, Flack and Wagner, Acta Cryst. B69 (2013) 249-259).
;
_refine_ls_abs_structure_Flack 0.011(10)
_refine_ls_extinction_coef 0.00110(15)
_refine_ls_extinction_expression Fc^*^=kFc[1+0.001xFc^2^\l^3^/sin(2\q)]^-1/4^
_refine_ls_extinction_method 'SHELXL-2014/7 (Sheldrick 2014'
_refine_ls_goodness_of_fit_ref 1.030
_refine_ls_hydrogen_treatment mixed
_refine_ls_matrix_type full
_refine_ls_number_parameters 858
_refine_ls_number_reflns 12147
_refine_ls_number_restraints 1
_refine_ls_restrained_S_all 1.030
_refine_ls_R_factor_all 0.0645
_refine_ls_R_factor_gt 0.0482
_refine_ls_shift/su_max 0.001
_refine_ls_shift/su_mean 0.000
_refine_ls_structure_factor_coef Fsqd
_refine_ls_weighting_details 'w=1/[\s^2^(Fo^2^)+(0.0631P)^2^+0.0335P] where P=(Fo^2^+2Fc^2^)/3'
_refine_ls_weighting_scheme calc
_refine_ls_wR_factor_gt 0.1233
_refine_ls_wR_factor_ref 0.1406
_reflns_Friedel_coverage 0.912
_reflns_Friedel_fraction_full 0.993
_reflns_Friedel_fraction_max 0.957
_reflns_number_gt 9474
_reflns_number_total 12147
_reflns_threshold_expression 'I > 2\s(I)'
_cod_data_source_file d1cc06357j2.cif
_cod_data_source_block 202109250
_cod_original_cell_volume 3229.15(17)
_cod_original_sg_symbol_H-M 'P 21'
_cod_database_code 7129368
_shelx_shelxl_version_number 2014/7
_shelx_space_group_comment
;
The symmetry employed for this shelxl refinement is uniquely defined
by the following loop, which should always be used as a source of
symmetry information in preference to the above space-group names.
They are only intended as comments.
;
_shelx_estimated_absorpt_t_min 0.825
_shelx_estimated_absorpt_t_max 0.878

loop_
_space_group_symop_operation_xyz
'x, y, z'
'-x, y+1/2, -z'

loop_
_atom_site_label
_atom_site_type_symbol
_atom_site_fract_x
_atom_site_fract_y
_atom_site_fract_z
_atom_site_U_iso_or_equiv
_atom_site_adp_type
_atom_site_occupancy
_atom_site_site_symmetry_order
_atom_site_calc_flag
_atom_site_refinement_flags_posn
_atom_site_refinement_flags_adp
_atom_site_refinement_flags_occupancy
_atom_site_disorder_assembly
_atom_site_disorder_group
S1' S 0.80233(10) 0.53541(7) 0.23327(11) 0.0725(3) Uani 1 1 d . . . . .
F1' F 0.7007(4) -0.04583(17) -0.0103(3) 0.1051(12) Uani 1 1 d . . . . .
O1' O 0.8584(3) 0.4704(2) 0.2599(3) 0.0857(11) Uani 1 1 d . . . . .
O2' O 0.8628(4) 0.5989(2) 0.2476(4) 0.0926(12) Uani 1 1 d . . . . .
O3' O 0.5140(3) 0.44587(18) -0.0990(3) 0.0681(8) Uani 1 1 d . . . . .
O4' O 0.4708(3) 0.3356(2) -0.1338(3) 0.0760(9) Uani 1 1 d . . . . .
O5' O 0.8426(3) 0.2676(2) 0.0739(4) 0.0841(11) Uani 1 1 d . . . . .
N1' N 0.7274(3) 0.5309(2) 0.1067(3) 0.0639(9) Uani 1 1 d . . . . .
N2' N 0.6599(3) 0.2822(2) -0.0163(3) 0.0608(9) Uani 1 1 d . . . . .
H2' H 0.599(5) 0.264(3) -0.040(4) 0.060(14) Uiso 1 1 d . . . . .
C1' C 0.5051(6) 0.6096(3) -0.1049(5) 0.0812(16) Uani 1 1 d . . . . .
H1' H 0.4461 0.5930 -0.1613 0.097 Uiso 1 1 calc R U . . .
C2' C 0.5235(7) 0.6800(3) -0.0874(6) 0.095(2) Uani 1 1 d . . . . .
H2'A H 0.4762 0.7116 -0.1330 0.113 Uiso 1 1 calc R U . . .
C3' C 0.6110(7) 0.7041(3) -0.0029(6) 0.094(2) Uani 1 1 d . . . . .
H3' H 0.6198 0.7519 0.0073 0.113 Uiso 1 1 calc R U . . .
C4' C 0.6853(6) 0.6606(3) 0.0665(5) 0.0800(15) Uani 1 1 d . . . . .
H4' H 0.7451 0.6778 0.1217 0.096 Uiso 1 1 calc R U . . .
C5' C 0.6668(4) 0.5891(2) 0.0500(4) 0.0667(12) Uani 1 1 d . . . . .
C6' C 0.5785(4) 0.5644(3) -0.0346(4) 0.0663(12) Uani 1 1 d . . . . .
C7' C 0.5865(4) 0.4903(2) -0.0269(4) 0.0639(11) Uani 1 1 d . . . . .
C8' C 0.6711(4) 0.4704(2) 0.0558(4) 0.0587(10) Uani 1 1 d . . . . .
C9' C 0.7026(4) 0.3949(2) 0.0803(4) 0.0576(10) Uani 1 1 d . . . . .
H9' H 0.7836 0.3914 0.1106 0.069 Uiso 1 1 calc R U . . .
C10' C 0.6608(4) 0.3573(2) -0.0271(4) 0.0577(10) Uani 1 1 d . . . . .
C11' C 0.5404(4) 0.3764(2) -0.0898(4) 0.0600(10) Uani 1 1 d . . . . .
C12' C 0.7323(4) 0.3790(3) -0.0912(4) 0.0693(12) Uani 1 1 d . . . . .
H12A H 0.7281 0.4290 -0.1002 0.083 Uiso 1 1 calc R U . . .
H12B H 0.8092 0.3671 -0.0525 0.083 Uiso 1 1 calc R U . . .
C13' C 0.6975(4) 0.3451(3) -0.1959(4) 0.0721(13) Uani 1 1 d . . . . .
C14' C 0.6190(6) 0.3744(4) -0.2815(5) 0.098(2) Uani 1 1 d . . . . .
H14' H 0.5876 0.4171 -0.2762 0.117 Uiso 1 1 calc R U . . .
C15' C 0.5863(6) 0.3404(6) -0.3760(5) 0.126(3) Uani 1 1 d . . . . .
H15' H 0.5325 0.3602 -0.4335 0.151 Uiso 1 1 calc R U . . .
C16' C 0.6322(7) 0.2786(6) -0.3848(7) 0.125(3) Uani 1 1 d . . . . .
H16' H 0.6097 0.2558 -0.4481 0.150 Uiso 1 1 calc R U . . .
C17' C 0.7116(7) 0.2499(5) -0.3005(6) 0.116(3) Uani 1 1 d . . . . .
H17' H 0.7434 0.2075 -0.3063 0.139 Uiso 1 1 calc R U . . .
C18' C 0.7444(5) 0.2830(4) -0.2080(5) 0.0849(16) Uani 1 1 d . . . . .
H18' H 0.7997 0.2632 -0.1515 0.102 Uiso 1 1 calc R U . . .
C19' C 0.6547(4) 0.3635(2) 0.1539(4) 0.0584(10) Uani 1 1 d . . . . .
C20' C 0.7208(4) 0.3244(3) 0.2368(4) 0.0734(13) Uani 1 1 d . . . . .
H20' H 0.7946 0.3166 0.2457 0.088 Uiso 1 1 calc R U . . .
C21' C 0.6792(6) 0.2970(3) 0.3062(5) 0.0897(18) Uani 1 1 d . . . . .
H21' H 0.7256 0.2721 0.3628 0.108 Uiso 1 1 calc R U . . .
C22' C 0.5705(6) 0.3058(3) 0.2928(5) 0.0910(19) Uani 1 1 d . . . . .
H22' H 0.5427 0.2865 0.3396 0.109 Uiso 1 1 calc R U . . .
C23' C 0.5023(5) 0.3429(3) 0.2108(5) 0.0783(14) Uani 1 1 d . . . . .
H23' H 0.4277 0.3482 0.2010 0.094 Uiso 1 1 calc R U . . .
C24' C 0.5442(4) 0.3730(3) 0.1419(4) 0.0655(11) Uani 1 1 d . . . . .
H24' H 0.4981 0.3996 0.0874 0.079 Uiso 1 1 calc R U . . .
C25' C 0.7505(4) 0.2426(3) 0.0285(4) 0.0649(11) Uani 1 1 d . . . . .
C26' C 0.7329(4) 0.1656(3) 0.0176(4) 0.0638(11) Uani 1 1 d . . . . .
C27' C 0.8068(5) 0.1231(3) 0.0896(5) 0.0826(15) Uani 1 1 d . . . . .
H27' H 0.8645 0.1426 0.1444 0.099 Uiso 1 1 calc R U . . .
C28' C 0.7960(6) 0.0516(3) 0.0811(5) 0.0935(19) Uani 1 1 d . . . . .
H28' H 0.8455 0.0227 0.1301 0.112 Uiso 1 1 calc R U . . .
C29' C 0.7113(5) 0.0241(3) -0.0003(4) 0.0782(14) Uani 1 1 d . . . . .
C30' C 0.6368(5) 0.0641(3) -0.0735(4) 0.0744(13) Uani 1 1 d . . . . .
H30' H 0.5799 0.0441 -0.1285 0.089 Uiso 1 1 calc R U . . .
C31' C 0.6483(4) 0.1358(3) -0.0637(4) 0.0706(12) Uani 1 1 d . . . . .
H31' H 0.5980 0.1642 -0.1127 0.085 Uiso 1 1 calc R U . . .
C32' C 0.7038(5) 0.5436(3) 0.2933(4) 0.0780(14) Uani 1 1 d . . . . .
C33' C 0.6772(7) 0.4864(4) 0.3383(5) 0.102(2) Uani 1 1 d . . . . .
H33' H 0.7128 0.4440 0.3409 0.122 Uiso 1 1 calc R U . . .
C34' C 0.5953(8) 0.4937(5) 0.3798(6) 0.122(3) Uani 1 1 d . . . . .
H34' H 0.5765 0.4553 0.4105 0.147 Uiso 1 1 calc R U . . .
C35' C 0.5408(7) 0.5554(5) 0.3774(5) 0.112(3) Uani 1 1 d . . . . .
C36' C 0.5724(6) 0.6121(5) 0.3336(5) 0.100(2) Uani 1 1 d . . . . .
H36' H 0.5390 0.6550 0.3332 0.120 Uiso 1 1 calc R U . . .
C37' C 0.6526(5) 0.6065(4) 0.2903(5) 0.0855(16) Uani 1 1 d . . . . .
H37' H 0.6716 0.6448 0.2595 0.103 Uiso 1 1 calc R U . . .
C38' C 0.4491(9) 0.5614(7) 0.4203(8) 0.161(5) Uani 1 1 d . . . . .
H38A H 0.4641 0.6000 0.4670 0.242 Uiso 1 1 calc R U . . .
H38B H 0.4457 0.5194 0.4562 0.242 Uiso 1 1 calc R U . . .
H38C H 0.3795 0.5686 0.3647 0.242 Uiso 1 1 calc R U . . .
S1 S 0.31676(10) 0.14022(7) 0.29775(12) 0.0752(3) Uani 1 1 d . . . . .
F1 F 0.2017(4) 0.69540(16) 0.4884(3) 0.0953(10) Uani 1 1 d . . . . .
O1 O 0.3654(3) 0.2076(2) 0.3147(4) 0.0934(13) Uani 1 1 d . . . . .
O2 O 0.3852(4) 0.0797(2) 0.3218(4) 0.0924(12) Uani 1 1 d . . . . .
O3 O -0.0050(3) 0.20776(19) 0.3965(3) 0.0729(9) Uani 1 1 d . . . . .
O4 O -0.0502(3) 0.3140(2) 0.4261(3) 0.0760(9) Uani 1 1 d . . . . .
O5 O 0.3337(3) 0.3808(2) 0.5593(4) 0.0876(12) Uani 1 1 d . . . . .
N1 N 0.2395(3) 0.1363(2) 0.3727(3) 0.0676(9) Uani 1 1 d . . . . .
N2 N 0.1486(3) 0.3676(2) 0.4862(3) 0.0645(9) Uani 1 1 d . . . . .
H2 H 0.085(4) 0.387(2) 0.462(3) 0.044(10) Uiso 1 1 d . . . . .
C1 C -0.0004(6) 0.0432(3) 0.3804(5) 0.0860(16) Uani 1 1 d . . . . .
H1 H -0.0680 0.0555 0.3849 0.103 Uiso 1 1 calc R U . . .
C2 C 0.0282(7) -0.0258(4) 0.3769(6) 0.102(2) Uani 1 1 d . . . . .
H2A H -0.0213 -0.0605 0.3781 0.123 Uiso 1 1 calc R U . . .
C3 C 0.1298(7) -0.0439(3) 0.3715(6) 0.105(2) Uani 1 1 d . . . . .
H3 H 0.1477 -0.0907 0.3704 0.126 Uiso 1 1 calc R U . . .
C4 C 0.2042(6) 0.0056(3) 0.3678(5) 0.0916(18) Uani 1 1 d . . . . .
H4 H 0.2715 -0.0070 0.3631 0.110 Uiso 1 1 calc R U . . .
C5 C 0.1762(5) 0.0754(3) 0.3713(4) 0.0734(13) Uani 1 1 d . . . . .
C6 C 0.0754(5) 0.0936(3) 0.3770(4) 0.0717(13) Uani 1 1 d . . . . .
C7 C 0.0775(4) 0.1685(3) 0.3816(4) 0.0672(12) Uani 1 1 d . . . . .
C8 C 0.1712(4) 0.1939(3) 0.3773(4) 0.0635(11) Uani 1 1 d . . . . .
C9 C 0.2062(4) 0.2685(2) 0.4018(4) 0.0630(11) Uani 1 1 d . . . . .
H9 H 0.2863 0.2693 0.4408 0.076 Uiso 1 1 calc R U . . .
C10 C 0.1459(4) 0.2927(2) 0.4754(4) 0.0619(10) Uani 1 1 d . . . . .
C11 C 0.0221(4) 0.2745(3) 0.4300(4) 0.0617(10) Uani 1 1 d . . . . .
C12 C 0.1969(4) 0.2557(3) 0.5817(4) 0.0731(13) Uani 1 1 d . . . . .
H12C H 0.1826 0.2062 0.5717 0.088 Uiso 1 1 calc R U . . .
H12D H 0.2767 0.2623 0.6076 0.088 Uiso 1 1 calc R U . . .
C13 C 0.1535(4) 0.2808(2) 0.6622(4) 0.0665(12) Uani 1 1 d . . . . .
C14 C 0.0541(6) 0.2589(3) 0.6649(5) 0.0860(16) Uani 1 1 d . . . . .
H14 H 0.0108 0.2274 0.6160 0.103 Uiso 1 1 calc R U . . .
C15 C 0.0184(9) 0.2835(5) 0.7400(8) 0.126(3) Uani 1 1 d . . . . .
H15 H -0.0500 0.2691 0.7406 0.151 Uiso 1 1 calc R U . . .
C16 C 0.0814(13) 0.3287(6) 0.8140(7) 0.146(5) Uani 1 1 d . . . . .
H16 H 0.0569 0.3448 0.8649 0.175 Uiso 1 1 calc R U . . .
C17 C 0.1780(12) 0.3491(5) 0.8116(7) 0.138(4) Uani 1 1 d . . . . .
H17 H 0.2214 0.3798 0.8617 0.166 Uiso 1 1 calc R U . . .
C18 C 0.2159(6) 0.3259(4) 0.7365(5) 0.096(2) Uani 1 1 d . . . . .
H18 H 0.2841 0.3411 0.7365 0.115 Uiso 1 1 calc R U . . .
C19 C 0.1818(4) 0.3170(3) 0.3104(4) 0.0654(11) Uani 1 1 d . . . . .
C20 C 0.2615(4) 0.3643(3) 0.3071(5) 0.0739(13) Uani 1 1 d . . . . .
H20 H 0.3311 0.3646 0.3594 0.089 Uiso 1 1 calc R U . . .
C21 C 0.2379(5) 0.4107(3) 0.2268(6) 0.0898(17) Uani 1 1 d . . . . .
H21 H 0.2921 0.4420 0.2252 0.108 Uiso 1 1 calc R U . . .
C22 C 0.1361(6) 0.4115(4) 0.1494(6) 0.100(2) Uani 1 1 d . . . . .
H22 H 0.1207 0.4432 0.0955 0.120 Uiso 1 1 calc R U . . .
C23 C 0.0571(5) 0.3651(4) 0.1519(5) 0.0952(19) Uani 1 1 d . . . . .
H23 H -0.0123 0.3654 0.0993 0.114 Uiso 1 1 calc R U . . .
C24 C 0.0789(4) 0.3179(3) 0.2314(5) 0.0778(14) Uani 1 1 d . . . . .
H24 H 0.0244 0.2865 0.2318 0.093 Uiso 1 1 calc R U . . .
C25 C 0.2429(4) 0.4063(3) 0.5234(4) 0.0673(12) Uani 1 1 d . . . . .
C26 C 0.2255(4) 0.4835(3) 0.5136(4) 0.0618(10) Uani 1 1 d . . . . .
C27 C 0.3025(4) 0.5257(3) 0.5862(4) 0.0749(13) Uani 1 1 d . . . . .
H27 H 0.3603 0.5055 0.6402 0.090 Uiso 1 1 calc R U . . .
C28 C 0.2934(5) 0.5975(3) 0.5786(5) 0.0804(15) Uani 1 1 d . . . . .
H28 H 0.3435 0.6260 0.6276 0.096 Uiso 1 1 calc R U . . .
C29 C 0.2096(5) 0.6249(3) 0.4978(4) 0.0700(12) Uani 1 1 d . . . . .
C30 C 0.1322(5) 0.5861(3) 0.4247(4) 0.0706(12) Uani 1 1 d . . . . .
H30 H 0.0753 0.6070 0.3708 0.085 Uiso 1 1 calc R U . . .
C31 C 0.1411(4) 0.5143(3) 0.4333(4) 0.0655(11) Uani 1 1 d . . . . .
H31 H 0.0896 0.4865 0.3843 0.079 Uiso 1 1 calc R U . . .
C32 C 0.2194(4) 0.1328(3) 0.1725(4) 0.0717(12) Uani 1 1 d . . . . .
C33 C 0.1727(7) 0.1914(3) 0.1171(6) 0.0936(19) Uani 1 1 d . . . . .
H33 H 0.1983 0.2353 0.1430 0.112 Uiso 1 1 calc R U . . .
C34 C 0.0871(7) 0.1845(4) 0.0221(5) 0.099(2) Uani 1 1 d . . . . .
H34 H 0.0556 0.2242 -0.0153 0.119 Uiso 1 1 calc R U . . .
C35 C 0.0482(6) 0.1204(4) -0.0177(5) 0.0875(17) Uani 1 1 d . . . . .
C36 C 0.0991(6) 0.0617(4) 0.0380(5) 0.0905(17) Uani 1 1 d . . . . .
H36 H 0.0758 0.0177 0.0110 0.109 Uiso 1 1 calc R U . . .
C37 C 0.1831(5) 0.0680(3) 0.1320(5) 0.0833(15) Uani 1 1 d . . . . .
H37 H 0.2158 0.0284 0.1688 0.100 Uiso 1 1 calc R U . . .
C38 C -0.0462(7) 0.1140(5) -0.1189(5) 0.111(2) Uani 1 1 d . . . . .
H38D H -0.0398 0.0711 -0.1514 0.167 Uiso 1 1 calc R U . . .
H38E H -0.0442 0.1523 -0.1626 0.167 Uiso 1 1 calc R U . . .
H38F H -0.1151 0.1147 -0.1078 0.167 Uiso 1 1 calc R U . . .

loop_
_atom_site_aniso_label
_atom_site_aniso_U_11
_atom_site_aniso_U_22
_atom_site_aniso_U_33
_atom_site_aniso_U_23
_atom_site_aniso_U_13
_atom_site_aniso_U_12
S1' 0.0604(6) 0.0683(7) 0.0821(8) -0.0043(6) 0.0181(5) -0.0120(6)
F1' 0.129(3) 0.0556(17) 0.113(3) 0.0033(17) 0.024(2) 0.0034(18)
O1' 0.070(2) 0.084(2) 0.085(2) 0.002(2) 0.0065(19) -0.0034(19)
O2' 0.073(2) 0.080(2) 0.118(3) -0.015(2) 0.026(2) -0.021(2)
O3' 0.0609(18) 0.0626(18) 0.073(2) 0.0093(15) 0.0147(16) 0.0106(15)
O4' 0.0564(17) 0.073(2) 0.089(2) 0.0005(18) 0.0145(17) -0.0035(16)
O5' 0.0563(18) 0.066(2) 0.116(3) 0.003(2) 0.015(2) -0.0010(16)
N1' 0.066(2) 0.0544(19) 0.078(2) 0.0020(18) 0.0338(18) -0.0015(18)
N2' 0.0477(19) 0.055(2) 0.079(3) 0.0030(18) 0.0223(18) -0.0012(17)
C1' 0.096(4) 0.069(3) 0.090(4) 0.025(3) 0.048(3) 0.026(3)
C2' 0.112(5) 0.067(3) 0.118(5) 0.031(3) 0.058(5) 0.029(3)
C3' 0.121(5) 0.053(3) 0.129(6) 0.010(3) 0.070(5) 0.012(3)
C4' 0.096(4) 0.057(3) 0.101(4) 0.005(3) 0.052(3) -0.002(3)
C5' 0.072(3) 0.053(2) 0.086(3) 0.008(2) 0.042(3) 0.003(2)
C6' 0.071(3) 0.060(2) 0.077(3) 0.013(2) 0.038(3) 0.012(2)
C7' 0.059(2) 0.058(2) 0.074(3) 0.007(2) 0.023(2) 0.005(2)
C8' 0.054(2) 0.053(2) 0.070(3) 0.0062(19) 0.024(2) 0.0003(18)
C9' 0.047(2) 0.052(2) 0.068(3) 0.0050(19) 0.0148(19) 0.0001(17)
C10' 0.053(2) 0.054(2) 0.067(3) 0.0074(19) 0.023(2) 0.0024(18)
C11' 0.057(2) 0.058(2) 0.064(2) 0.008(2) 0.021(2) 0.003(2)
C12' 0.063(3) 0.066(3) 0.086(3) 0.006(2) 0.036(2) -0.001(2)
C13' 0.062(3) 0.083(3) 0.081(3) 0.017(3) 0.038(2) 0.007(2)
C14' 0.085(4) 0.129(6) 0.091(4) 0.032(4) 0.046(3) 0.033(4)
C15' 0.083(4) 0.225(11) 0.071(4) 0.035(5) 0.029(3) 0.041(6)
C16' 0.098(5) 0.188(10) 0.095(5) -0.020(6) 0.042(4) 0.012(6)
C17' 0.118(6) 0.136(7) 0.097(5) -0.016(5) 0.044(5) 0.028(5)
C18' 0.077(3) 0.109(5) 0.075(3) 0.005(3) 0.035(3) 0.021(3)
C19' 0.053(2) 0.053(2) 0.063(2) 0.0045(19) 0.0139(19) -0.0022(18)
C20' 0.058(3) 0.076(3) 0.078(3) 0.014(3) 0.015(2) -0.003(2)
C21' 0.095(4) 0.084(4) 0.081(4) 0.020(3) 0.021(3) -0.016(3)
C22' 0.112(5) 0.089(4) 0.076(4) 0.004(3) 0.039(3) -0.035(4)
C23' 0.072(3) 0.084(3) 0.086(4) -0.012(3) 0.037(3) -0.020(3)
C24' 0.061(3) 0.063(3) 0.071(3) -0.001(2) 0.024(2) -0.001(2)
C25' 0.060(3) 0.057(2) 0.078(3) 0.005(2) 0.026(2) 0.002(2)
C26' 0.056(2) 0.059(2) 0.076(3) 0.003(2) 0.023(2) 0.0029(19)
C27' 0.078(3) 0.060(3) 0.092(4) 0.003(3) 0.010(3) 0.000(2)
C28' 0.097(4) 0.066(3) 0.095(4) 0.014(3) 0.008(3) 0.013(3)
C29' 0.092(4) 0.052(3) 0.086(3) 0.004(2) 0.027(3) 0.004(3)
C30' 0.078(3) 0.063(3) 0.078(3) -0.006(2) 0.023(3) -0.002(2)
C31' 0.068(3) 0.061(3) 0.079(3) 0.007(2) 0.022(2) 0.007(2)
C32' 0.083(3) 0.081(3) 0.063(3) -0.013(2) 0.019(2) -0.027(3)
C33' 0.143(6) 0.087(4) 0.082(4) -0.014(3) 0.049(4) -0.029(4)
C34' 0.166(8) 0.120(6) 0.105(5) -0.033(5) 0.079(6) -0.062(6)
C35' 0.111(5) 0.153(7) 0.080(4) -0.051(5) 0.044(4) -0.048(5)
C36' 0.087(4) 0.127(6) 0.089(4) -0.030(4) 0.034(3) -0.013(4)
C37' 0.089(4) 0.091(4) 0.074(3) -0.016(3) 0.027(3) -0.018(3)
C38' 0.145(8) 0.243(13) 0.128(7) -0.067(8) 0.086(7) -0.064(8)
S1 0.0628(6) 0.0727(7) 0.0969(9) -0.0096(7) 0.0371(6) -0.0003(6)
F1 0.125(3) 0.0596(17) 0.093(2) -0.0045(16) 0.031(2) -0.0022(18)
O1 0.072(2) 0.090(3) 0.131(4) -0.018(3) 0.052(2) -0.016(2)
O2 0.074(2) 0.092(3) 0.113(3) -0.012(2) 0.037(2) 0.014(2)
O3 0.0622(19) 0.072(2) 0.089(2) -0.0064(18) 0.0329(18) -0.0084(16)
O4 0.0542(17) 0.081(2) 0.090(2) 0.0117(19) 0.0233(17) 0.0118(17)
O5 0.0543(19) 0.074(2) 0.115(3) -0.004(2) 0.0085(19) 0.0114(17)
N1 0.067(2) 0.060(2) 0.077(2) -0.0040(19) 0.0280(19) -0.0030(19)
N2 0.051(2) 0.057(2) 0.078(3) 0.0025(18) 0.0133(18) 0.0081(17)
C1 0.103(4) 0.084(4) 0.085(4) -0.009(3) 0.051(3) -0.024(3)
C2 0.141(6) 0.075(4) 0.106(5) -0.012(3) 0.063(5) -0.035(4)
C3 0.145(7) 0.061(3) 0.118(5) -0.007(3) 0.058(5) -0.015(4)
C4 0.113(5) 0.062(3) 0.105(5) -0.009(3) 0.047(4) -0.003(3)
C5 0.086(4) 0.062(3) 0.072(3) -0.004(2) 0.028(3) -0.007(2)
C6 0.082(3) 0.066(3) 0.070(3) -0.006(2) 0.032(3) -0.016(3)
C7 0.064(3) 0.066(3) 0.072(3) -0.003(2) 0.024(2) -0.006(2)
C8 0.060(2) 0.061(3) 0.070(3) -0.003(2) 0.024(2) -0.003(2)
C9 0.047(2) 0.063(3) 0.077(3) -0.001(2) 0.019(2) -0.0009(19)
C10 0.055(2) 0.056(2) 0.071(3) 0.004(2) 0.020(2) 0.0082(19)
C11 0.055(2) 0.066(3) 0.063(3) 0.007(2) 0.020(2) 0.002(2)
C12 0.064(3) 0.064(3) 0.082(3) 0.006(2) 0.015(2) 0.010(2)
C13 0.070(3) 0.054(2) 0.061(3) 0.006(2) 0.007(2) 0.005(2)
C14 0.095(4) 0.084(4) 0.080(4) 0.009(3) 0.034(3) -0.010(3)
C15 0.142(7) 0.139(7) 0.128(7) 0.040(6) 0.086(6) 0.026(6)
C16 0.234(14) 0.133(8) 0.087(5) 0.011(5) 0.079(8) 0.068(9)
C17 0.211(12) 0.103(6) 0.080(5) -0.025(4) 0.030(6) 0.010(7)
C18 0.103(5) 0.089(4) 0.070(3) -0.004(3) 0.000(3) -0.007(4)
C19 0.053(2) 0.062(3) 0.084(3) 0.002(2) 0.028(2) 0.001(2)
C20 0.061(3) 0.068(3) 0.095(4) 0.002(3) 0.032(3) -0.002(2)
C21 0.078(4) 0.072(3) 0.126(5) 0.016(3) 0.047(4) -0.007(3)
C22 0.083(4) 0.101(5) 0.123(5) 0.043(4) 0.044(4) 0.008(3)
C23 0.064(3) 0.120(5) 0.098(4) 0.030(4) 0.024(3) 0.003(3)
C24 0.060(3) 0.086(3) 0.088(4) 0.014(3) 0.027(3) -0.007(3)
C25 0.061(3) 0.063(3) 0.071(3) -0.006(2) 0.015(2) 0.009(2)
C26 0.057(2) 0.063(3) 0.065(3) -0.006(2) 0.022(2) 0.001(2)
C27 0.066(3) 0.073(3) 0.073(3) -0.004(3) 0.010(2) 0.001(3)
C28 0.083(3) 0.079(3) 0.070(3) -0.020(3) 0.017(3) -0.010(3)
C29 0.087(3) 0.055(3) 0.073(3) -0.006(2) 0.035(3) -0.002(2)
C30 0.075(3) 0.069(3) 0.064(3) -0.001(2) 0.020(2) 0.006(2)
C31 0.061(3) 0.062(3) 0.067(3) -0.008(2) 0.017(2) -0.005(2)
C32 0.075(3) 0.065(3) 0.088(3) -0.003(2) 0.046(3) 0.004(2)
C33 0.132(6) 0.066(3) 0.098(4) 0.004(3) 0.060(4) -0.003(3)
C34 0.138(6) 0.081(4) 0.082(4) 0.013(3) 0.043(4) 0.023(4)
C35 0.093(4) 0.096(4) 0.086(4) 0.000(3) 0.048(3) 0.012(3)
C36 0.101(4) 0.079(4) 0.097(4) -0.012(3) 0.042(4) 0.000(3)
C37 0.089(4) 0.065(3) 0.098(4) -0.002(3) 0.038(3) 0.016(3)
C38 0.120(6) 0.129(6) 0.082(4) 0.010(4) 0.033(4) 0.021(5)

loop_
_atom_type_symbol
_atom_type_description
_atom_type_scat_dispersion_real
_atom_type_scat_dispersion_imag
_atom_type_scat_source
C C 0.0181 0.0091 'International Tables Vol C Tables 4.2.6.8 and 6.1.1.4'
H H 0.0000 0.0000 'International Tables Vol C Tables 4.2.6.8 and 6.1.1.4'
F F 0.0727 0.0534 'International Tables Vol C Tables 4.2.6.8 and 6.1.1.4'
N N 0.0311 0.0180 'International Tables Vol C Tables 4.2.6.8 and 6.1.1.4'
O O 0.0492 0.0322 'International Tables Vol C Tables 4.2.6.8 and 6.1.1.4'
S S 0.3331 0.5567 'International Tables Vol C Tables 4.2.6.8 and 6.1.1.4'

loop_
_geom_angle_atom_site_label_1
_geom_angle_atom_site_label_2
_geom_angle_atom_site_label_3
_geom_angle
_geom_angle_site_symmetry_1
_geom_angle_site_symmetry_3
_geom_angle_publ_flag
O1' S1' O2' 120.9(3) . . ?
O1' S1' N1' 105.8(2) . . ?
O2' S1' N1' 105.6(3) . . ?
O1' S1' C32' 110.0(3) . . ?
O2' S1' C32' 108.1(3) . . ?
N1' S1' C32' 105.2(2) . . ?
C11' O3' C7' 116.8(4) . . ?
C8' N1' C5' 106.7(4) . . ?
C8' N1' S1' 124.3(3) . . ?
C5' N1' S1' 122.1(3) . . ?
C25' N2' C10' 124.9(4) . . ?
C25' N2' H2' 120(4) . . ?
C10' N2' H2' 115(4) . . ?
C2' C1' C6' 117.3(7) . . ?
C2' C1' H1' 121.3 . . ?
C6' C1' H1' 121.3 . . ?
C1' C2' C3' 121.0(6) . . ?
C1' C2' H2'A 119.5 . . ?
C3' C2' H2'A 119.5 . . ?
C4' C3' C2' 122.8(6) . . ?
C4' C3' H3' 118.6 . . ?
C2' C3' H3' 118.6 . . ?
C3' C4' C5' 116.7(6) . . ?
C3' C4' H4' 121.7 . . ?
C5' C4' H4' 121.7 . . ?
C6' C5' C4' 120.9(5) . . ?
C6' C5' N1' 108.4(4) . . ?
C4' C5' N1' 130.7(6) . . ?
C1' C6' C5' 121.3(5) . . ?
C1' C6' C7' 133.4(6) . . ?
C5' C6' C7' 105.2(5) . . ?
C8' C7' O3' 125.3(4) . . ?
C8' C7' C6' 111.6(5) . . ?
O3' C7' C6' 123.1(5) . . ?
C7' C8' N1' 108.0(4) . . ?
C7' C8' C9' 122.9(4) . . ?
N1' C8' C9' 128.8(4) . . ?
C19' C9' C8' 113.2(4) . . ?
C19' C9' C10' 112.3(4) . . ?
C8' C9' C10' 104.9(4) . . ?
C19' C9' H9' 108.7 . . ?
C8' C9' H9' 108.7 . . ?
C10' C9' H9' 108.7 . . ?
N2' C10' C11' 104.7(4) . . ?
N2' C10' C12' 110.8(4) . . ?
C11' C10' C12' 107.7(4) . . ?
N2' C10' C9' 111.9(4) . . ?
C11' C10' C9' 111.0(4) . . ?
C12' C10' C9' 110.6(4) . . ?
O4' C11' O3' 118.7(4) . . ?
O4' C11' C10' 124.2(4) . . ?
O3' C11' C10' 117.1(4) . . ?
C13' C12' C10' 114.1(4) . . ?
C13' C12' H12A 108.7 . . ?
C10' C12' H12A 108.7 . . ?
C13' C12' H12B 108.7 . . ?
C10' C12' H12B 108.7 . . ?
H12A C12' H12B 107.6 . . ?
C14' C13' C18' 118.0(6) . . ?
C14' C13' C12' 121.9(6) . . ?
C18' C13' C12' 120.1(5) . . ?
C13' C14' C15' 120.1(7) . . ?
C13' C14' H14' 119.9 . . ?
C15' C14' H14' 119.9 . . ?
C16' C15' C14' 120.5(7) . . ?
C16' C15' H15' 119.8 . . ?
C14' C15' H15' 119.8 . . ?
C15' C16' C17' 119.6(8) . . ?
C15' C16' H16' 120.2 . . ?
C17' C16' H16' 120.2 . . ?
C18' C17' C16' 120.2(8) . . ?
C18' C17' H17' 119.9 . . ?
C16' C17' H17' 119.9 . . ?
C17' C18' C13' 121.5(7) . . ?
C17' C18' H18' 119.2 . . ?
C13' C18' H18' 119.2 . . ?
C20' C19' C24' 117.9(5) . . ?
C20' C19' C9' 120.3(4) . . ?
C24' C19' C9' 121.9(4) . . ?
C21' C20' C19' 121.0(5) . . ?
C21' C20' H20' 119.5 . . ?
C19' C20' H20' 119.5 . . ?
C22' C21' C20' 120.5(6) . . ?
C22' C21' H21' 119.8 . . ?
C20' C21' H21' 119.8 . . ?
C21' C22' C23' 120.1(5) . . ?
C21' C22' H22' 120.0 . . ?
C23' C22' H22' 120.0 . . ?
C22' C23' C24' 120.0(5) . . ?
C22' C23' H23' 120.0 . . ?
C24' C23' H23' 120.0 . . ?
C23' C24' C19' 120.5(5) . . ?
C23' C24' H24' 119.7 . . ?
C19' C24' H24' 119.7 . . ?
O5' C25' N2' 122.5(5) . . ?
O5' C25' C26' 121.5(5) . . ?
N2' C25' C26' 115.9(4) . . ?
C27' C26' C31' 119.0(5) . . ?
C27' C26' C25' 118.3(5) . . ?
C31' C26' C25' 122.7(5) . . ?
C26' C27' C28' 120.5(6) . . ?
C26' C27' H27' 119.8 . . ?
C28' C27' H27' 119.8 . . ?
C29' C28' C27' 118.8(5) . . ?
C29' C28' H28' 120.6 . . ?
C27' C28' H28' 120.6 . . ?
F1' C29' C30' 117.9(5) . . ?
F1' C29' C28' 119.3(5) . . ?
C30' C29' C28' 122.7(5) . . ?
C29' C30' C31' 117.8(5) . . ?
C29' C30' H30' 121.1 . . ?
C31' C30' H30' 121.1 . . ?
C26' C31' C30' 121.2(5) . . ?
C26' C31' H31' 119.4 . . ?
C30' C31' H31' 119.4 . . ?
C37' C32' C33' 121.5(7) . . ?
C37' C32' S1' 119.2(5) . . ?
C33' C32' S1' 119.3(6) . . ?
C32' C33' C34' 117.8(8) . . ?
C32' C33' H33' 121.1 . . ?
C34' C33' H33' 121.1 . . ?
C35' C34' C33' 122.7(8) . . ?
C35' C34' H34' 118.6 . . ?
C33' C34' H34' 118.6 . . ?
C34' C35' C36' 117.4(7) . . ?
C34' C35' C38' 121.6(9) . . ?
C36' C35' C38' 121.0(10) . . ?
C35' C36' C37' 121.4(8) . . ?
C35' C36' H36' 119.3 . . ?
C37' C36' H36' 119.3 . . ?
C32' C37' C36' 119.1(7) . . ?
C32' C37' H37' 120.4 . . ?
C36' C37' H37' 120.4 . . ?
C35' C38' H38A 109.5 . . ?
C35' C38' H38B 109.5 . . ?
H38A C38' H38B 109.5 . . ?
C35' C38' H38C 109.5 . . ?
H38A C38' H38C 109.5 . . ?
H38B C38' H38C 109.5 . . ?
O1 S1 O2 120.3(3) . . ?
O1 S1 N1 105.3(2) . . ?
O2 S1 N1 106.0(3) . . ?
O1 S1 C32 110.7(3) . . ?
O2 S1 C32 109.2(3) . . ?
N1 S1 C32 103.9(2) . . ?
C11 O3 C7 116.5(4) . . ?
C5 N1 C8 106.0(4) . . ?
C5 N1 S1 119.6(3) . . ?
C8 N1 S1 120.5(3) . . ?
C25 N2 C10 124.6(4) . . ?
C25 N2 H2 121(3) . . ?
C10 N2 H2 115(3) . . ?
C2 C1 C6 117.7(7) . . ?
C2 C1 H1 121.1 . . ?
C6 C1 H1 121.1 . . ?
C1 C2 C3 120.9(6) . . ?
C1 C2 H2A 119.5 . . ?
C3 C2 H2A 119.5 . . ?
C4 C3 C2 121.3(6) . . ?
C4 C3 H3 119.3 . . ?
C2 C3 H3 119.3 . . ?
C3 C4 C5 118.3(7) . . ?
C3 C4 H4 120.9 . . ?
C5 C4 H4 120.9 . . ?
C6 C5 C4 120.5(6) . . ?
C6 C5 N1 110.0(4) . . ?
C4 C5 N1 129.5(6) . . ?
C5 C6 C1 121.2(6) . . ?
C5 C6 C7 104.6(5) . . ?
C1 C6 C7 134.1(6) . . ?
C8 C7 O3 124.9(5) . . ?
C8 C7 C6 111.6(5) . . ?
O3 C7 C6 123.2(5) . . ?
C7 C8 N1 107.8(4) . . ?
C7 C8 C9 123.0(5) . . ?
N1 C8 C9 127.4(4) . . ?
C8 C9 C19 116.3(4) . . ?
C8 C9 C10 104.5(4) . . ?
C19 C9 C10 111.5(4) . . ?
C8 C9 H9 108.1 . . ?
C19 C9 H9 108.1 . . ?
C10 C9 H9 108.1 . . ?
N2 C10 C11 104.6(4) . . ?
N2 C10 C12 111.7(4) . . ?
C11 C10 C12 107.8(4) . . ?
N2 C10 C9 111.3(4) . . ?
C11 C10 C9 110.9(4) . . ?
C12 C10 C9 110.3(4) . . ?
O4 C11 O3 118.8(4) . . ?
O4 C11 C10 124.0(5) . . ?
O3 C11 C10 117.1(4) . . ?
C13 C12 C10 114.7(4) . . ?
C13 C12 H12C 108.6 . . ?
C10 C12 H12C 108.6 . . ?
C13 C12 H12D 108.6 . . ?
C10 C12 H12D 108.6 . . ?
H12C C12 H12D 107.6 . . ?
C18 C13 C14 118.5(6) . . ?
C18 C13 C12 119.3(6) . . ?
C14 C13 C12 122.2(5) . . ?
C13 C14 C15 119.8(7) . . ?
C13 C14 H14 120.1 . . ?
C15 C14 H14 120.1 . . ?
C16 C15 C14 121.2(9) . . ?
C16 C15 H15 119.4 . . ?
C14 C15 H15 119.4 . . ?
C17 C16 C15 118.7(8) . . ?
C17 C16 H16 120.7 . . ?
C15 C16 H16 120.7 . . ?
C16 C17 C18 121.6(9) . . ?
C16 C17 H17 119.2 . . ?
C18 C17 H17 119.2 . . ?
C13 C18 C17 120.2(8) . . ?
C13 C18 H18 119.9 . . ?
C17 C18 H18 119.9 . . ?
C24 C19 C20 118.4(5) . . ?
C24 C19 C9 121.4(4) . . ?
C20 C19 C9 120.1(5) . . ?
C21 C20 C19 120.3(5) . . ?
C21 C20 H20 119.8 . . ?
C19 C20 H20 119.8 . . ?
C22 C21 C20 120.9(6) . . ?
C22 C21 H21 119.6 . . ?
C20 C21 H21 119.6 . . ?
C21 C22 C23 119.2(6) . . ?
C21 C22 H22 120.4 . . ?
C23 C22 H22 120.4 . . ?
C22 C23 C24 121.0(6) . . ?
C22 C23 H23 119.5 . . ?
C24 C23 H23 119.5 . . ?
C23 C24 C19 120.1(5) . . ?
C23 C24 H24 119.9 . . ?
C19 C24 H24 119.9 . . ?
O5 C25 N2 122.8(5) . . ?
O5 C25 C26 122.2(5) . . ?
N2 C25 C26 115.0(4) . . ?
C31 C26 C27 119.0(5) . . ?
C31 C26 C25 123.1(4) . . ?
C27 C26 C25 117.8(5) . . ?
C28 C27 C26 120.4(5) . . ?
C28 C27 H27 119.8 . . ?
C26 C27 H27 119.8 . . ?
C29 C28 C27 118.2(5) . . ?
C29 C28 H28 120.9 . . ?
C27 C28 H28 120.9 . . ?
C28 C29 F1 118.5(5) . . ?
C28 C29 C30 123.8(5) . . ?
F1 C29 C30 117.7(5) . . ?
C29 C30 C31 117.8(5) . . ?
C29 C30 H30 121.1 . . ?
C31 C30 H30 121.1 . . ?
C26 C31 C30 120.9(5) . . ?
C26 C31 H31 119.6 . . ?
C30 C31 H31 119.6 . . ?
C33 C32 C37 119.8(6) . . ?
C33 C32 S1 120.2(5) . . ?
C37 C32 S1 119.8(5) . . ?
C32 C33 C34 119.4(6) . . ?
C32 C33 H33 120.3 . . ?
C34 C33 H33 120.3 . . ?
C35 C34 C33 121.3(6) . . ?
C35 C34 H34 119.3 . . ?
C33 C34 H34 119.3 . . ?
C34 C35 C36 118.3(7) . . ?
C34 C35 C38 120.5(7) . . ?
C36 C35 C38 121.1(7) . . ?
C37 C36 C35 120.7(6) . . ?
C37 C36 H36 119.6 . . ?
C35 C36 H36 119.6 . . ?
C36 C37 C32 120.4(6) . . ?
C36 C37 H37 119.8 . . ?
C32 C37 H37 119.8 . . ?
C35 C38 H38D 109.5 . . ?
C35 C38 H38E 109.5 . . ?
H38D C38 H38E 109.5 . . ?
C35 C38 H38F 109.5 . . ?
H38D C38 H38F 109.5 . . ?
H38E C38 H38F 109.5 . . ?

loop_
_geom_bond_atom_site_label_1
_geom_bond_atom_site_label_2
_geom_bond_distance
_geom_bond_site_symmetry_2
_geom_bond_publ_flag
S1' O1' 1.424(4) . ?
S1' O2' 1.424(4) . ?
S1' N1' 1.676(4) . ?
S1' C32' 1.770(6) . ?
F1' C29' 1.354(6) . ?
O3' C11' 1.373(6) . ?
O3' C7' 1.390(6) . ?
O4' C11' 1.183(6) . ?
O5' C25' 1.224(6) . ?
N1' C8' 1.417(6) . ?
N1' C5' 1.429(6) . ?
N2' C25' 1.346(6) . ?
N2' C10' 1.451(6) . ?
N2' H2' 0.82(5) . ?
C1' C2' 1.380(9) . ?
C1' C6' 1.392(7) . ?
C1' H1' 0.9300 . ?
C2' C3' 1.382(11) . ?
C2' H2'A 0.9300 . ?
C3' C4' 1.371(9) . ?
C3' H3' 0.9300 . ?
C4' C5' 1.401(7) . ?
C4' H4' 0.9300 . ?
C5' C6' 1.392(8) . ?
C6' C7' 1.429(6) . ?
C7' C8' 1.324(7) . ?
C8' C9' 1.513(6) . ?
C9' C19' 1.505(7) . ?
C9' C10' 1.570(7) . ?
C9' H9' 0.9800 . ?
C10' C11' 1.528(6) . ?
C10' C12' 1.560(6) . ?
C12' C13' 1.508(8) . ?
C12' H12A 0.9700 . ?
C12' H12B 0.9700 . ?
C13' C14' 1.373(8) . ?
C13' C18' 1.379(8) . ?
C14' C15' 1.390(11) . ?
C14' H14' 0.9300 . ?
C15' C16' 1.355(13) . ?
C15' H15' 0.9300 . ?
C16' C17' 1.363(12) . ?
C16' H16' 0.9300 . ?
C17' C18' 1.359(10) . ?
C17' H17' 0.9300 . ?
C18' H18' 0.9300 . ?
C19' C20' 1.382(7) . ?
C19' C24' 1.390(7) . ?
C20' C21' 1.372(8) . ?
C20' H20' 0.9300 . ?
C21' C22' 1.361(10) . ?
C21' H21' 0.9300 . ?
C22' C23' 1.363(9) . ?
C22' H22' 0.9300 . ?
C23' C24' 1.389(8) . ?
C23' H23' 0.9300 . ?
C24' H24' 0.9300 . ?
C25' C26' 1.498(7) . ?
C26' C27' 1.374(7) . ?
C26' C31' 1.380(7) . ?
C27' C28' 1.383(8) . ?
C27' H27' 0.9300 . ?
C28' C29' 1.364(9) . ?
C28' H28' 0.9300 . ?
C29' C30' 1.358(8) . ?
C30' C31' 1.387(7) . ?
C30' H30' 0.9300 . ?
C31' H31' 0.9300 . ?
C32' C37' 1.371(9) . ?
C32' C33' 1.371(9) . ?
C33' C34' 1.388(11) . ?
C33' H33' 0.9300 . ?
C34' C35' 1.374(13) . ?
C34' H34' 0.9300 . ?
C35' C36' 1.381(11) . ?
C35' C38' 1.516(11) . ?
C36' C37' 1.383(9) . ?
C36' H36' 0.9300 . ?
C37' H37' 0.9300 . ?
C38' H38A 0.9600 . ?
C38' H38B 0.9600 . ?
C38' H38C 0.9600 . ?
S1 O1 1.422(4) . ?
S1 O2 1.427(4) . ?
S1 N1 1.691(4) . ?
S1 C32 1.745(6) . ?
F1 C29 1.362(6) . ?
O3 C11 1.367(6) . ?
O3 C7 1.384(6) . ?
O4 C11 1.191(6) . ?
O5 C25 1.201(6) . ?
N1 C5 1.425(6) . ?
N1 C8 1.433(6) . ?
N2 C25 1.361(7) . ?
N2 C10 1.446(6) . ?
N2 H2 0.86(5) . ?
C1 C2 1.383(10) . ?
C1 C6 1.392(8) . ?
C1 H1 0.9300 . ?
C2 C3 1.390(11) . ?
C2 H2A 0.9300 . ?
C3 C4 1.368(10) . ?
C3 H3 0.9300 . ?
C4 C5 1.396(8) . ?
C4 H4 0.9300 . ?
C5 C6 1.382(8) . ?
C6 C7 1.441(7) . ?
C7 C8 1.330(7) . ?
C8 C9 1.504(7) . ?
C9 C19 1.515(7) . ?
C9 C10 1.570(7) . ?
C9 H9 0.9800 . ?
C10 C11 1.533(6) . ?
C10 C12 1.556(7) . ?
C12 C13 1.505(8) . ?
C12 H12C 0.9700 . ?
C12 H12D 0.9700 . ?
C13 C18 1.366(8) . ?
C13 C14 1.367(8) . ?
C14 C15 1.373(11) . ?
C14 H14 0.9300 . ?
C15 C16 1.367(15) . ?
C15 H15 0.9300 . ?
C16 C17 1.322(16) . ?
C16 H16 0.9300 . ?
C17 C18 1.382(13) . ?
C17 H17 0.9300 . ?
C18 H18 0.9300 . ?
C19 C24 1.384(7) . ?
C19 C20 1.390(7) . ?
C20 C21 1.375(9) . ?
C20 H20 0.9300 . ?
C21 C22 1.364(9) . ?
C21 H21 0.9300 . ?
C22 C23 1.367(9) . ?
C22 H22 0.9300 . ?
C23 C24 1.379(8) . ?
C23 H23 0.9300 . ?
C24 H24 0.9300 . ?
C25 C26 1.502(7) . ?
C26 C31 1.379(7) . ?
C26 C27 1.391(7) . ?
C27 C28 1.387(8) . ?
C27 H27 0.9300 . ?
C28 C29 1.352(8) . ?
C28 H28 0.9300 . ?
C29 C30 1.362(8) . ?
C30 C31 1.387(7) . ?
C30 H30 0.9300 . ?
C31 H31 0.9300 . ?
C32 C33 1.375(9) . ?
C32 C37 1.378(8) . ?
C33 C34 1.388(10) . ?
C33 H33 0.9300 . ?
C34 C35 1.370(10) . ?
C34 H34 0.9300 . ?
C35 C36 1.391(9) . ?
C35 C38 1.496(10) . ?
C36 C37 1.369(9) . ?
C36 H36 0.9300 . ?
C37 H37 0.9300 . ?
C38 H38D 0.9600 . ?
C38 H38E 0.9600 . ?
C38 H38F 0.9600 . ?

loop_
_geom_hbond_atom_site_label_D
_geom_hbond_atom_site_label_H
_geom_hbond_atom_site_label_A
_geom_hbond_distance_DH
_geom_hbond_distance_HA
_geom_hbond_distance_DA
_geom_hbond_angle_DHA
_geom_hbond_site_symmetry_A
N2 H2 O4 0.86(5) 2.16(4) 2.611(6) 112(4) .
N2' H2' O4' 0.82(5) 2.18(5) 2.608(5) 113(4) .

loop_
_geom_torsion_atom_site_label_1
_geom_torsion_atom_site_label_2
_geom_torsion_atom_site_label_3
_geom_torsion_atom_site_label_4
_geom_torsion
_geom_torsion_site_symmetry_1
_geom_torsion_site_symmetry_2
_geom_torsion_site_symmetry_3
_geom_torsion_site_symmetry_4
_geom_torsion_publ_flag
O1' S1' N1' C8' 38.4(4) . . . . ?
O2' S1' N1' C8' 167.8(4) . . . . ?
C32' S1' N1' C8' -78.0(4) . . . . ?
O1' S1' N1' C5' -174.6(4) . . . . ?
O2' S1' N1' C5' -45.3(4) . . . . ?
C32' S1' N1' C5' 69.0(4) . . . . ?
C6' C1' C2' C3' -0.4(9) . . . . ?
C1' C2' C3' C4' 1.4(10) . . . . ?
C2' C3' C4' C5' -2.0(9) . . . . ?
C3' C4' C5' C6' 1.7(8) . . . . ?
C3' C4' C5' N1' 179.9(5) . . . . ?
C8' N1' C5' C6' -1.9(5) . . . . ?
S1' N1' C5' C6' -153.9(3) . . . . ?
C8' N1' C5' C4' 179.7(5) . . . . ?
S1' N1' C5' C4' 27.8(7) . . . . ?
C2' C1' C6' C5' 0.1(8) . . . . ?
C2' C1' C6' C7' 180.0(6) . . . . ?
C4' C5' C6' C1' -0.8(8) . . . . ?
N1' C5' C6' C1' -179.4(4) . . . . ?
C4' C5' C6' C7' 179.3(5) . . . . ?
N1' C5' C6' C7' 0.8(5) . . . . ?
C11' O3' C7' C8' -8.1(7) . . . . ?
C11' O3' C7' C6' 171.2(4) . . . . ?
C1' C6' C7' C8' -179.0(5) . . . . ?
C5' C6' C7' C8' 0.8(6) . . . . ?
C1' C6' C7' O3' 1.6(9) . . . . ?
C5' C6' C7' O3' -178.5(4) . . . . ?
O3' C7' C8' N1' 177.3(4) . . . . ?
C6' C7' C8' N1' -2.0(6) . . . . ?
O3' C7' C8' C9' 2.5(8) . . . . ?
C6' C7' C8' C9' -176.8(4) . . . . ?
C5' N1' C8' C7' 2.4(5) . . . . ?
S1' N1' C8' C7' 153.6(4) . . . . ?
C5' N1' C8' C9' 176.8(5) . . . . ?
S1' N1' C8' C9' -32.1(6) . . . . ?
C7' C8' C9' C19' -95.9(6) . . . . ?
N1' C8' C9' C19' 90.5(5) . . . . ?
C7' C8' C9' C10' 26.9(6) . . . . ?
N1' C8' C9' C10' -146.7(4) . . . . ?
C25' N2' C10' C11' 175.7(5) . . . . ?
C25' N2' C10' C12' 59.9(6) . . . . ?
C25' N2' C10' C9' -64.1(6) . . . . ?
C19' C9' C10' N2' -42.6(5) . . . . ?
C8' C9' C10' N2' -165.9(3) . . . . ?
C19' C9' C10' C11' 74.0(5) . . . . ?
C8' C9' C10' C11' -49.4(5) . . . . ?
C19' C9' C10' C12' -166.6(4) . . . . ?
C8' C9' C10' C12' 70.0(4) . . . . ?
C7' O3' C11' O4' 163.6(5) . . . . ?
C7' O3' C11' C10' -19.5(6) . . . . ?
N2' C10' C11' O4' -12.5(6) . . . . ?
C12' C10' C11' O4' 105.4(5) . . . . ?
C9' C10' C11' O4' -133.4(5) . . . . ?
N2' C10' C11' O3' 170.8(4) . . . . ?
C12' C10' C11' O3' -71.3(5) . . . . ?
C9' C10' C11' O3' 49.9(5) . . . . ?
N2' C10' C12' C13' 55.5(6) . . . . ?
C11' C10' C12' C13' -58.4(5) . . . . ?
C9' C10' C12' C13' -179.9(4) . . . . ?
C10' C12' C13' C14' 88.9(6) . . . . ?
C10' C12' C13' C18' -90.9(6) . . . . ?
C18' C13' C14' C15' 2.1(10) . . . . ?
C12' C13' C14' C15' -177.8(6) . . . . ?
C13' C14' C15' C16' -0.7(12) . . . . ?
C14' C15' C16' C17' -0.4(14) . . . . ?
C15' C16' C17' C18' 0.1(15) . . . . ?
C16' C17' C18' C13' 1.3(13) . . . . ?
C14' C13' C18' C17' -2.4(10) . . . . ?
C12' C13' C18' C17' 177.4(7) . . . . ?
C8' C9' C19' C20' -133.4(5) . . . . ?
C10' C9' C19' C20' 108.0(5) . . . . ?
C8' C9' C19' C24' 46.1(6) . . . . ?
C10' C9' C19' C24' -72.5(6) . . . . ?
C24' C19' C20' C21' -1.3(8) . . . . ?
C9' C19' C20' C21' 178.2(5) . . . . ?
C19' C20' C21' C22' 2.2(10) . . . . ?
C20' C21' C22' C23' -0.9(10) . . . . ?
C21' C22' C23' C24' -1.3(10) . . . . ?
C22' C23' C24' C19' 2.2(8) . . . . ?
C20' C19' C24' C23' -0.9(7) . . . . ?
C9' C19' C24' C23' 179.6(5) . . . . ?
C10' N2' C25' O5' 7.4(8) . . . . ?
C10' N2' C25' C26' -171.2(4) . . . . ?
O5' C25' C26' C27' 25.2(8) . . . . ?
N2' C25' C26' C27' -156.2(5) . . . . ?
O5' C25' C26' C31' -152.4(6) . . . . ?
N2' C25' C26' C31' 26.3(7) . . . . ?
C31' C26' C27' C28' -0.4(9) . . . . ?
C25' C26' C27' C28' -178.1(6) . . . . ?
C26' C27' C28' C29' 0.5(11) . . . . ?
C27' C28' C29' F1' 179.1(6) . . . . ?
C27' C28' C29' C30' -0.2(11) . . . . ?
F1' C29' C30' C31' -179.5(5) . . . . ?
C28' C29' C30' C31' -0.2(10) . . . . ?
C27' C26' C31' C30' 0.0(8) . . . . ?
C25' C26' C31' C30' 177.6(5) . . . . ?
C29' C30' C31' C26' 0.3(9) . . . . ?
O1' S1' C32' C37' 170.3(4) . . . . ?
O2' S1' C32' C37' 36.4(5) . . . . ?
N1' S1' C32' C37' -76.1(5) . . . . ?
O1' S1' C32' C33' -12.2(6) . . . . ?
O2' S1' C32' C33' -146.2(5) . . . . ?
N1' S1' C32' C33' 101.3(5) . . . . ?
C37' C32' C33' C34' 0.8(10) . . . . ?
S1' C32' C33' C34' -176.6(5) . . . . ?
C32' C33' C34' C35' 0.0(12) . . . . ?
C33' C34' C35' C36' -1.6(12) . . . . ?
C33' C34' C35' C38' 178.0(8) . . . . ?
C34' C35' C36' C37' 2.4(11) . . . . ?
C38' C35' C36' C37' -177.2(7) . . . . ?
C33' C32' C37' C36' 0.0(9) . . . . ?
S1' C32' C37' C36' 177.4(5) . . . . ?
C35' C36' C37' C32' -1.7(10) . . . . ?
O1 S1 N1 C5 178.1(4) . . . . ?
O2 S1 N1 C5 -53.3(5) . . . . ?
C32 S1 N1 C5 61.7(5) . . . . ?
O1 S1 N1 C8 43.5(4) . . . . ?
O2 S1 N1 C8 172.1(4) . . . . ?
C32 S1 N1 C8 -72.9(4) . . . . ?
C6 C1 C2 C3 0.8(11) . . . . ?
C1 C2 C3 C4 -1.1(13) . . . . ?
C2 C3 C4 C5 1.0(12) . . . . ?
C3 C4 C5 C6 -0.8(10) . . . . ?
C3 C4 C5 N1 177.3(6) . . . . ?
C8 N1 C5 C6 -1.3(6) . . . . ?
S1 N1 C5 C6 -141.6(4) . . . . ?
C8 N1 C5 C4 -179.5(6) . . . . ?
S1 N1 C5 C4 40.1(8) . . . . ?
C4 C5 C6 C1 0.6(9) . . . . ?
N1 C5 C6 C1 -177.8(5) . . . . ?
C4 C5 C6 C7 178.7(6) . . . . ?
N1 C5 C6 C7 0.2(6) . . . . ?
C2 C1 C6 C5 -0.6(9) . . . . ?
C2 C1 C6 C7 -178.0(7) . . . . ?
C11 O3 C7 C8 -14.1(7) . . . . ?
C11 O3 C7 C6 160.8(5) . . . . ?
C5 C6 C7 C8 1.0(7) . . . . ?
C1 C6 C7 C8 178.7(6) . . . . ?
C5 C6 C7 O3 -174.5(5) . . . . ?
C1 C6 C7 O3 3.2(11) . . . . ?
O3 C7 C8 N1 173.7(5) . . . . ?
C6 C7 C8 N1 -1.8(6) . . . . ?
O3 C7 C8 C9 8.1(8) . . . . ?
C6 C7 C8 C9 -167.3(5) . . . . ?
C5 N1 C8 C7 1.8(5) . . . . ?
S1 N1 C8 C7 141.8(4) . . . . ?
C5 N1 C8 C9 166.6(5) . . . . ?
S1 N1 C8 C9 -53.5(7) . . . . ?
C7 C8 C9 C19 -98.4(6) . . . . ?
N1 C8 C9 C19 99.0(6) . . . . ?
C7 C8 C9 C10 24.9(6) . . . . ?
N1 C8 C9 C10 -137.7(5) . . . . ?
C25 N2 C10 C11 -179.5(5) . . . . ?
C25 N2 C10 C12 64.2(6) . . . . ?
C25 N2 C10 C9 -59.7(6) . . . . ?
C8 C9 C10 N2 -165.9(4) . . . . ?
C19 C9 C10 N2 -39.5(5) . . . . ?
C8 C9 C10 C11 -49.9(5) . . . . ?
C19 C9 C10 C11 76.5(5) . . . . ?
C8 C9 C10 C12 69.5(5) . . . . ?
C19 C9 C10 C12 -164.2(4) . . . . ?
C7 O3 C11 O4 166.5(5) . . . . ?
C7 O3 C11 C10 -16.3(6) . . . . ?
N2 C10 C11 O4 -13.1(7) . . . . ?
C12 C10 C11 O4 106.0(5) . . . . ?
C9 C10 C11 O4 -133.2(5) . . . . ?
N2 C10 C11 O3 170.0(4) . . . . ?
C12 C10 C11 O3 -71.0(5) . . . . ?
C9 C10 C11 O3 49.9(6) . . . . ?
N2 C10 C12 C13 49.4(6) . . . . ?
C11 C10 C12 C13 -65.0(6) . . . . ?
C9 C10 C12 C13 173.8(4) . . . . ?
C10 C12 C13 C18 -101.2(6) . . . . ?
C10 C12 C13 C14 80.1(6) . . . . ?
C18 C13 C14 C15 1.3(9) . . . . ?
C12 C13 C14 C15 -180.0(6) . . . . ?
C13 C14 C15 C16 -1.3(12) . . . . ?
C14 C15 C16 C17 0.6(15) . . . . ?
C15 C16 C17 C18 0.1(16) . . . . ?
C14 C13 C18 C17 -0.7(10) . . . . ?
C12 C13 C18 C17 -179.4(7) . . . . ?
C16 C17 C18 C13 -0.1(14) . . . . ?
C8 C9 C19 C24 47.0(7) . . . . ?
C10 C9 C19 C24 -72.6(6) . . . . ?
C8 C9 C19 C20 -136.2(5) . . . . ?
C10 C9 C19 C20 104.2(5) . . . . ?
C24 C19 C20 C21 0.0(9) . . . . ?
C9 C19 C20 C21 -176.9(5) . . . . ?
C19 C20 C21 C22 0.4(10) . . . . ?
C20 C21 C22 C23 -0.4(12) . . . . ?
C21 C22 C23 C24 0.0(12) . . . . ?
C22 C23 C24 C19 0.3(11) . . . . ?
C20 C19 C24 C23 -0.3(9) . . . . ?
C9 C19 C24 C23 176.5(6) . . . . ?
C10 N2 C25 O5 -6.6(9) . . . . ?
C10 N2 C25 C26 171.8(4) . . . . ?
O5 C25 C26 C31 145.9(6) . . . . ?
N2 C25 C26 C31 -32.6(7) . . . . ?
O5 C25 C26 C27 -30.3(8) . . . . ?
N2 C25 C26 C27 151.2(5) . . . . ?
C31 C26 C27 C28 0.9(8) . . . . ?
C25 C26 C27 C28 177.2(5) . . . . ?
C26 C27 C28 C29 -1.4(9) . . . . ?
C27 C28 C29 F1 -178.5(5) . . . . ?
C27 C28 C29 C30 1.5(9) . . . . ?
C28 C29 C30 C31 -0.9(9) . . . . ?
F1 C29 C30 C31 179.1(5) . . . . ?
C27 C26 C31 C30 -0.3(8) . . . . ?
C25 C26 C31 C30 -176.4(5) . . . . ?
C29 C30 C31 C26 0.3(8) . . . . ?
O1 S1 C32 C33 -20.9(5) . . . . ?
O2 S1 C32 C33 -155.6(5) . . . . ?
N1 S1 C32 C33 91.7(5) . . . . ?
O1 S1 C32 C37 164.0(4) . . . . ?
O2 S1 C32 C37 29.3(5) . . . . ?
N1 S1 C32 C37 -83.4(5) . . . . ?
C37 C32 C33 C34 1.8(9) . . . . ?
S1 C32 C33 C34 -173.2(5) . . . . ?
C32 C33 C34 C35 0.0(11) . . . . ?
C33 C34 C35 C36 -2.1(10) . . . . ?
C33 C34 C35 C38 178.3(7) . . . . ?
C34 C35 C36 C37 2.5(10) . . . . ?
C38 C35 C36 C37 -177.9(6) . . . . ?
C35 C36 C37 C32 -0.8(10) . . . . ?
C33 C32 C37 C36 -1.4(9) . . . . ?
S1 C32 C37 C36 173.6(5) . . . . ?
